data_7709764
loop_
_publ_author_name
'Stevanovi\'c, Nevena Lj.'
'Kljun, Jakob'
'Aleksic, Ivana'
'Bogojevic, Sanja Skaro'
'Milivojevic, Dusan'
'Veselinovic, Aleksandar'
'Turel, Iztok'
'Djuran, Milo\<s I.'
'Nikodinovic-Runic, Jasmina'
'Gli\<si\'c, Biljana \/D.'

_publ_section_title
;
 Clinically used antifungal azoles as ligands for gold(iii) complexes: the
 influence of the Au(iii) ion on the antimicrobial activity of the complex
;
_journal_name_full 'Dalton Transactions'
_journal_paper_doi 10.1039/D2DT00411A
_journal_year 2022
_chemical_formula_moiety 'C9 H8 Au Cl3 N2'
_chemical_formula_sum 'C9 H8 Au Cl3 N2'
_chemical_formula_weight 447.49
_space_group_crystal_system monoclinic
_space_group_IT_number 14
_space_group_name_Hall '-P 2yn'
_space_group_name_H-M_alt 'P 1 21/n 1'
_atom_sites_solution_hydrogens geom
_atom_sites_solution_primary dual
_audit_creation_date 2020-10-09
_audit_creation_method
;
Olex2 1.2
(compiled 2018.05.29 svn.r3508 for OlexSys, GUI svn.r5506)
;
_audit_update_record
;
2021-07-27 deposited with the CCDC.	2022-03-09 downloaded from the CCDC.
;
_cell_angle_alpha 90
_cell_angle_beta 102.008(5)
_cell_angle_gamma 90
_cell_formula_units_Z 4
_cell_length_a 8.7297(5)
_cell_length_b 6.9516(3)
_cell_length_c 19.7326(11)
_cell_measurement_reflns_used 3659
_cell_measurement_temperature 150.00(10)
_cell_measurement_theta_max 29.2250
_cell_measurement_theta_min 3.7440
_cell_volume 1171.28(11)
_computing_cell_refinement 'CrysAlisPro 1.171.40.68a (Rigaku OD, 2019)'
_computing_data_collection 'CrysAlisPro 1.171.40.68a (Rigaku OD, 2019)'
_computing_data_reduction 'CrysAlisPro 1.171.40.68a (Rigaku OD, 2019)'
_computing_molecular_graphics 'Olex2 (Dolomanov et al., 2009)'
_computing_publication_material 'Olex2 (Dolomanov et al., 2009)'
_computing_structure_refinement 'ShelXL (Sheldrick, 2015)'
_computing_structure_solution 'ShelXT (Sheldrick, 2015)'
_diffrn_ambient_environment N~2~
_diffrn_ambient_temperature 150.00(10)
_diffrn_detector 'CCD plate'
_diffrn_detector_area_resol_mean 10.4933
_diffrn_detector_type Atlas
_diffrn_measured_fraction_theta_full 0.9992
_diffrn_measured_fraction_theta_max 0.8578
_diffrn_measurement_details
;
List of Runs (angles in degrees, time in seconds):

  # Type    Start    End  Width  t~exp~   \w     \q     \k     \f   Frames
#--------------------------------------------------------------------------
  1  \w    -17.00  83.00   1.00    3.58    --   10.78  57.00  90.00  100
  2  \w    -42.00  43.00   1.00    3.58    --   10.78 -77.00 -60.00   85
  3  \w    -15.00  31.00   1.00    3.58    --  -11.01-101.00  70.00   46
  4  \w     39.00  66.00   1.00    3.58    --   10.78 178.00-180.00   27
;
_diffrn_measurement_device 'four-circle diffractometer'
_diffrn_measurement_device_type 'SuperNova, Dual, Cu at home/near, Atlas'
_diffrn_measurement_method '\w scans'
_diffrn_orient_matrix_type 'CrysAlisPro convention (1999,Acta A55,543-557)'
_diffrn_orient_matrix_UB_11 0.0269416000
_diffrn_orient_matrix_UB_12 0.0846948000
_diffrn_orient_matrix_UB_13 0.0187758000
_diffrn_orient_matrix_UB_21 -0.0308771000
_diffrn_orient_matrix_UB_22 0.0563785000
_diffrn_orient_matrix_UB_23 -0.0296581000
_diffrn_orient_matrix_UB_31 -0.0722634000
_diffrn_orient_matrix_UB_32 0.0075121000
_diffrn_orient_matrix_UB_33 0.0108881000
_diffrn_radiation_monochromator mirror
_diffrn_radiation_probe x-ray
_diffrn_radiation_type 'Mo K\a'
_diffrn_radiation_wavelength 0.71073
_diffrn_reflns_av_R_equivalents 0.0316
_diffrn_reflns_av_unetI/netI 0.0467
_diffrn_reflns_Laue_measured_fraction_full 0.998
_diffrn_reflns_Laue_measured_fraction_max 0.856
_diffrn_reflns_limit_h_max 11
_diffrn_reflns_limit_h_min -10
_diffrn_reflns_limit_k_max 9
_diffrn_reflns_limit_k_min -9
_diffrn_reflns_limit_l_max 24
_diffrn_reflns_limit_l_min -24
_diffrn_reflns_number 8011
_diffrn_reflns_point_group_measured_fraction_full 0.998
_diffrn_reflns_point_group_measured_fraction_max 0.856
_diffrn_reflns_theta_full 26.3154
_diffrn_reflns_theta_max 29.4449
_diffrn_reflns_theta_min 2.3852
_diffrn_source 'micro-focus sealed X-ray tube'
_diffrn_source_type 'SuperNova (Mo) X-ray Source'
_exptl_absorpt_coefficient_mu 13.210
_exptl_absorpt_correction_T_max 1.00000
_exptl_absorpt_correction_T_min 0.15325
_exptl_absorpt_correction_type multi-scan
_exptl_absorpt_process_details
;
CrysAlisPro 1.171.40.68a (Rigaku Oxford Diffraction, 2019)
Empirical absorption correction using spherical harmonics,
 implemented in SCALE3 ABSPACK scaling algorithm.
;
_exptl_crystal_colour 'clear dark yellow'
_exptl_crystal_colour_lustre clear
_exptl_crystal_colour_modifier dark
_exptl_crystal_colour_primary yellow
_exptl_crystal_density_diffrn 2.538
_exptl_crystal_description prism
_exptl_crystal_F_000 824
_exptl_crystal_size_max 0.3
_exptl_crystal_size_mid 0.05
_exptl_crystal_size_min 0.05
_refine_diff_density_max 1.928
_refine_diff_density_min -2.148
_refine_diff_density_rms 0.173
_refine_ls_extinction_method none
_refine_ls_goodness_of_fit_ref 1.057
_refine_ls_hydrogen_treatment constr
_refine_ls_matrix_type full
_refine_ls_number_parameters 136
_refine_ls_number_reflns 2782
_refine_ls_number_restraints 0
_refine_ls_restrained_S_all 1.057
_refine_ls_R_factor_all 0.0359
_refine_ls_R_factor_gt 0.0280
_refine_ls_shift/su_max 0.001
_refine_ls_shift/su_mean 0.000
_refine_ls_structure_factor_coef Fsqd
_refine_ls_weighting_details 'w=1/[\s^2^(Fo^2^)+(0.0279P)^2^] where P=(Fo^2^+2Fc^2^)/3'
_refine_ls_weighting_scheme calc
_refine_ls_wR_factor_gt 0.0603
_refine_ls_wR_factor_ref 0.0656
_reflns_Friedel_coverage 0.000
_reflns_number_gt 2365
_reflns_number_total 2782
_reflns_threshold_expression 'I > 2\s(I)'
_cod_data_source_file d2dt00411a2.cif
_cod_data_source_block moc38
_cod_database_code 7709764
_shelx_shelxl_version_number 2018/3
_chemical_oxdiff_formula 'C9 H8 Au1 Cl3 N2'
_shelx_space_group_comment
;
The symmetry employed for this shelxl refinement is uniquely defined
by the following loop, which should always be used as a source of
symmetry information in preference to the above space-group names.
They are only intended as comments.
;
_shelx_estimated_absorpt_t_max 0.558
_shelx_estimated_absorpt_t_min 0.110
_diffrn_oxdiff_digest_frames
;
01aa080ef1a64f410377d02d0d610a5a49000282622
;
_reflns_odcompleteness_completeness 99.92
_reflns_odcompleteness_iscentric 1
_reflns_odcompleteness_theta 26.32
_olex2_refinement_description
;
1. Fixed Uiso
 At 1.2 times of:
  All C(H) groups
2.a Aromatic/amide H refined with riding coordinates:
 C2(H2), C4(H4), C5(H5), C11(H11), C7(H7), C9(H9), C8(H8), C10(H10)
;
_olex2_submission_special_instructions 'No special instructions were received'
_oxdiff_exptl_absorpt_empirical_details
;
Empirical correction (ABSPACK) includes:
- Absorption correction using spherical harmonics
- Frame scaling
;
_oxdiff_exptl_absorpt_empirical_full_max 3.398
_oxdiff_exptl_absorpt_empirical_full_min 0.630

loop_
_space_group_symop_operation_xyz
'x, y, z'
'-x+1/2, y+1/2, -z+1/2'
'-x, -y, -z'
'x-1/2, -y-1/2, z-1/2'

loop_
_atom_site_label
_atom_site_type_symbol
_atom_site_fract_x
_atom_site_fract_y
_atom_site_fract_z
_atom_site_U_iso_or_equiv
_atom_site_adp_type
_atom_site_occupancy
_atom_site_site_symmetry_order
_atom_site_calc_flag
_atom_site_refinement_flags_posn
_atom_site_refinement_flags_adp
_atom_site_refinement_flags_occupancy
_atom_site_disorder_assembly
_atom_site_disorder_group
Au1 Au 0.70263(2) 0.51664(2) 0.20204(2) 0.02398(8) Uani 1 1 d . . . . .
Cl3 Cl 0.87163(15) 0.52070(16) 0.30724(7) 0.0300(3) Uani 1 1 d . . . . .
Cl2 Cl 0.91090(17) 0.48247(17) 0.15142(8) 0.0370(3) Uani 1 1 d . . . . .
Cl1 Cl 0.54146(17) 0.52200(19) 0.09558(7) 0.0405(3) Uani 1 1 d . . . . .
N3 N 0.5167(5) 0.5427(5) 0.2489(2) 0.0256(9) Uani 1 1 d . . . . .
N1 N 0.3765(5) 0.5361(5) 0.3282(2) 0.0280(9) Uani 1 1 d . . . . .
C2 C 0.5158(6) 0.4945(6) 0.3136(3) 0.0260(11) Uani 1 1 d . . . . .
H2 H 0.599671 0.439821 0.344391 0.031 Uiso 1 1 calc R . . . .
C4 C 0.3748(6) 0.6223(8) 0.2211(3) 0.0365(12) Uani 1 1 d . . . . .
H4 H 0.344299 0.671015 0.176465 0.044 Uiso 1 1 calc R . . . .
C5 C 0.2860(6) 0.6183(8) 0.2696(3) 0.0364(12) Uani 1 1 d . . . . .
H5 H 0.183691 0.662423 0.264542 0.044 Uiso 1 1 calc R . . . .
C6 C 0.3308(6) 0.5024(7) 0.3931(3) 0.0299(12) Uani 1 1 d . . . . .
C11 C 0.3756(6) 0.3346(8) 0.4288(2) 0.0357(12) Uani 1 1 d . . . . .
H11 H 0.439435 0.246562 0.412419 0.043 Uiso 1 1 calc R . . . .
C7 C 0.2394(6) 0.6376(9) 0.4173(3) 0.0446(14) Uani 1 1 d . . . . .
H7 H 0.211505 0.751800 0.393376 0.053 Uiso 1 1 calc R . . . .
C9 C 0.2315(6) 0.4289(10) 0.5139(3) 0.0480(15) Uani 1 1 d . . . . .
H9 H 0.196354 0.402614 0.554307 0.058 Uiso 1 1 calc R . . . .
C8 C 0.1898(6) 0.5981(10) 0.4790(3) 0.0533(17) Uani 1 1 d . . . . .
H8 H 0.128213 0.686911 0.496443 0.064 Uiso 1 1 calc R . . . .
C10 C 0.3246(6) 0.2986(9) 0.4895(3) 0.0455(14) Uani 1 1 d . . . . .
H10 H 0.353685 0.185270 0.513803 0.055 Uiso 1 1 calc R . . . .

loop_
_atom_site_aniso_label
_atom_site_aniso_U_11
_atom_site_aniso_U_22
_atom_site_aniso_U_33
_atom_site_aniso_U_23
_atom_site_aniso_U_13
_atom_site_aniso_U_12
Au1 0.02831(13) 0.02334(12) 0.02194(12) 0.00048(7) 0.00905(8) -0.00349(7)
Cl3 0.0284(6) 0.0364(7) 0.0259(7) -0.0028(5) 0.0070(5) -0.0001(5)
Cl2 0.0394(7) 0.0405(7) 0.0358(8) -0.0025(5) 0.0191(6) -0.0051(6)
Cl1 0.0433(8) 0.0530(9) 0.0237(7) 0.0050(5) 0.0036(6) -0.0094(6)
N3 0.026(2) 0.029(2) 0.024(2) 0.0038(17) 0.0107(16) 0.0039(18)
N1 0.025(2) 0.031(2) 0.029(2) -0.0007(18) 0.0086(17) 0.0017(17)
C2 0.026(2) 0.028(3) 0.025(3) -0.0004(18) 0.009(2) 0.0025(19)
C4 0.035(3) 0.041(3) 0.031(3) 0.006(2) 0.000(2) -0.003(3)
C5 0.032(3) 0.039(3) 0.037(3) 0.010(3) 0.004(2) 0.007(2)
C6 0.023(2) 0.043(3) 0.025(3) -0.002(2) 0.008(2) -0.001(2)
C11 0.041(3) 0.044(3) 0.023(3) -0.001(2) 0.009(2) 0.001(3)
C7 0.037(3) 0.055(4) 0.043(3) -0.007(3) 0.011(2) 0.015(3)
C9 0.041(3) 0.081(5) 0.026(3) -0.008(3) 0.015(2) -0.008(3)
C8 0.038(3) 0.078(5) 0.049(4) -0.020(4) 0.021(3) 0.009(3)
C10 0.046(3) 0.062(4) 0.030(3) 0.000(3) 0.010(2) -0.007(3)

loop_
_atom_type_symbol
_atom_type_description
_atom_type_scat_dispersion_real
_atom_type_scat_dispersion_imag
_atom_type_scat_source
C C 0.0033 0.0016 'International Tables Vol C Tables 4.2.6.8 and 6.1.1.4'
H H 0.0000 0.0000 'International Tables Vol C Tables 4.2.6.8 and 6.1.1.4'
Au Au -2.0133 8.8022 'International Tables Vol C Tables 4.2.6.8 and 6.1.1.4'
Cl Cl 0.1484 0.1585 'International Tables Vol C Tables 4.2.6.8 and 6.1.1.4'
N N 0.0061 0.0033 'International Tables Vol C Tables 4.2.6.8 and 6.1.1.4'

loop_
_geom_angle_atom_site_label_1
_geom_angle_atom_site_label_2
_geom_angle_atom_site_label_3
_geom_angle
_geom_angle_site_symmetry_1
_geom_angle_site_symmetry_3
_geom_angle_publ_flag
Cl2 Au1 Cl3 88.63(5) . . ?
Cl2 Au1 Cl1 89.62(6) . . ?
Cl1 Au1 Cl3 177.46(4) . . ?
N3 Au1 Cl3 90.67(12) . . ?
N3 Au1 Cl2 178.83(11) . . ?
N3 Au1 Cl1 91.11(12) . . ?
C2 N3 Au1 125.5(3) . . ?
C2 N3 C4 107.7(4) . . ?
C4 N3 Au1 126.7(3) . . ?
C2 N1 C5 107.2(4) . . ?
C2 N1 C6 126.2(4) . . ?
C5 N1 C6 126.6(4) . . ?
N3 C2 N1 110.0(4) . . ?
C5 C4 N3 108.3(4) . . ?
C4 C5 N1 106.8(4) . . ?
C11 C6 N1 119.5(4) . . ?
C11 C6 C7 121.5(5) . . ?
C7 C6 N1 119.0(5) . . ?
C6 C11 C10 119.2(5) . . ?
C6 C7 C8 118.2(6) . . ?
C10 C9 C8 120.3(5) . . ?
C9 C8 C7 120.4(5) . . ?
C9 C10 C11 120.4(6) . . ?

loop_
_geom_bond_atom_site_label_1
_geom_bond_atom_site_label_2
_geom_bond_distance
_geom_bond_site_symmetry_2
_geom_bond_publ_flag
Au1 Cl3 2.2831(13) . ?
Au1 Cl2 2.2617(14) . ?
Au1 Cl1 2.2725(14) . ?
Au1 N3 2.036(4) . ?
N3 C2 1.321(7) . ?
N3 C4 1.363(6) . ?
N1 C2 1.339(6) . ?
N1 C5 1.381(6) . ?
N1 C6 1.438(7) . ?
C4 C5 1.351(7) . ?
C6 C11 1.377(7) . ?
C6 C7 1.382(7) . ?
C11 C10 1.384(7) . ?
C7 C8 1.402(8) . ?
C9 C8 1.373(9) . ?
C9 C10 1.370(8) . ?
